data_4517988
loop_
_publ_author_name
'Zhang, Zhijie'
'Yi, Dong'
'Zhang, Min'
'Wei, Jun'
'Lu, Ji'
'Yang, Lin'
'Wang, Jun'
'Hao, Na'
'Pan, Xianchao'
'Zhang, Shiqi'
'Wei, Siping'
'Fu, Qiang'

_publ_section_title
;
 Photocatalytic Intramolecular [2 + 2] Cycloaddition of Indole Derivatives
 via Energy Transfer: A Method for Late-Stage Skeletal Transformation
;
_journal_name_full 'ACS Catalysis'
_journal_page_first 10149
_journal_page_last 10156
_journal_paper_doi 10.1021/acscatal.0c01841
_journal_year 2020
_chemical_formula_moiety 'C13 H13 N O'
_chemical_formula_sum 'C13 H13 N O'
_chemical_formula_weight 199.24
_space_group_crystal_system monoclinic
_space_group_IT_number 14
_space_group_name_Hall '-P 2yn'
_space_group_name_H-M_alt 'P 1 21/n 1'
_atom_sites_solution_hydrogens geom
_atom_sites_solution_primary direct
_audit_creation_date 2019-12-06
_audit_creation_method
;
Olex2 1.2
(compiled 2016.02.19 svn.r3266 for OlexSys, GUI svn.r5155)
;
_cell_angle_alpha 90
_cell_angle_beta 96.992(2)
_cell_angle_gamma 90
_cell_formula_units_Z 4
_cell_length_a 8.31074(18)
_cell_length_b 13.9007(3)
_cell_length_c 8.86650(20)
_cell_measurement_reflns_used 4394
_cell_measurement_temperature 289.9(8)
_cell_measurement_theta_max 71.5750
_cell_measurement_theta_min 5.9130
_cell_volume 1016.69(4)
_computing_cell_refinement 'CrysAlisPro 1.171.39.46e (Rigaku OD, 2018)'
_computing_data_collection 'CrysAlisPro 1.171.39.46e (Rigaku OD, 2018)'
_computing_data_reduction 'CrysAlisPro 1.171.39.46e (Rigaku OD, 2018)'
_computing_molecular_graphics 'Olex2 (Dolomanov et al., 2009)'
_computing_publication_material 'Olex2 (Dolomanov et al., 2009)'
_computing_structure_refinement 'ShelXL (Sheldrick, 2015)'
_computing_structure_solution 'ShelXT (Sheldrick, 2015)'
_diffrn_ambient_environment air
_diffrn_ambient_temperature 289.9(8)
_diffrn_detector 'CCD plate'
_diffrn_detector_area_resol_mean 15.9595
_diffrn_detector_type EosS2
_diffrn_measured_fraction_theta_full 1.000
_diffrn_measured_fraction_theta_max 0.991
_diffrn_measurement_details
;
List of Runs (angles in degrees, time in seconds):

  # Type    Start    End  Width  t~exp~   \w     \q     \k     \f   Frames
--------------------------------------------------------------------------
  1  \w    -90.00  -3.00   1.00    1.00    --  -36.29 126.00  50.00   87
  2  \w    -55.00  33.00   1.00    1.00    --  -36.29  38.00 -90.00   88
  3  \w   -104.00 -10.00   1.00    1.00    --  -36.29 -77.00-120.00   94
  4  \w   -104.00 -10.00   1.00    1.00    --  -36.29 -77.00 -60.00   94
  5  \w   -104.00 -20.00   1.00    1.00    --  -36.29 -57.00-150.00   84
  6  \w    -31.00  53.00   1.00    1.00    --   36.29 -57.00 150.00   84
  7  \w      1.00  75.00   1.00    1.00    --   36.29 -99.00  60.00   74
  8  \w     36.00 113.00   1.00    1.99    --  106.21-111.00  60.00   77
  9  \w     37.00 109.00   1.00    1.99    --  106.21 -94.00-150.00   72
 10  \w     38.00 124.00   1.00    1.99    --  106.21 -45.00  30.00   86
 11  \w     37.00 109.00   1.00    1.99    --  106.21 -94.00 120.00   72
 12  \w     36.00 128.00   1.00    1.99    --  106.21 -30.00-120.00   92
 13  \w     37.00 109.00   1.00    1.99    --  106.21 -94.00  90.00   72
 14  \w     36.00 128.00   1.00    1.99    --  106.21 -30.00 150.00   92
 15  \w     39.00 124.00   1.00    1.99    --  106.21 -61.00 150.00   85
 16  \w     88.00 173.00   1.00    1.99    --  106.21  61.00 150.00   85
 17  \w     88.00 173.00   1.00    1.99    --  106.21  61.00-150.00   85
 18  \w    100.00 176.00   1.00    1.99    --  106.21 111.00 -60.00   76
 19  \w     39.00 133.00   1.00    1.99    --  106.21 -77.00 -90.00   94
 20  \w     37.00 175.00   1.00    1.99    --  106.21   0.00   0.00  138
 21  \w    -90.00  -2.00   1.00    1.00    --  -36.29 125.00 -90.00   88
 22  \w   -104.00 -20.00   1.00    1.00    --  -36.29 -57.00 120.00   84
 23  \w   -104.00 -10.00   1.00    1.00    --  -36.29 -77.00 120.00   94
 24  \w   -104.00 -10.00   1.00    1.00    --  -36.29 -77.00  30.00   94
 25  \w     20.00 104.00   1.00    1.00    --   36.29  57.00-150.00   84
 26  \w     17.00 105.00   1.00    1.00    --   36.29  38.00-150.00   88
 27  \w     68.00 170.00   1.00    1.99    --  106.21  15.00  90.00  102
;
_diffrn_measurement_device 'four-circle diffractometer'
_diffrn_measurement_device_type 'New Gemini, Dual, Cu at home/near, EosS2'
_diffrn_measurement_method '\w scans'
_diffrn_orient_matrix_type 'CrysAlisPro convention (1999,Acta A55,543-557)'
_diffrn_orient_matrix_UB_11 0.0213699000
_diffrn_orient_matrix_UB_12 -0.1083601000
_diffrn_orient_matrix_UB_13 0.0330264000
_diffrn_orient_matrix_UB_21 -0.0469182000
_diffrn_orient_matrix_UB_22 -0.0221641000
_diffrn_orient_matrix_UB_23 -0.1698876000
_diffrn_orient_matrix_UB_31 0.1795081000
_diffrn_orient_matrix_UB_32 0.0071269000
_diffrn_orient_matrix_UB_33 -0.0261744000
_diffrn_radiation_monochromator graphite
_diffrn_radiation_probe x-ray
_diffrn_radiation_type CuK\a
_diffrn_radiation_wavelength 1.54184
_diffrn_reflns_av_R_equivalents 0.0402
_diffrn_reflns_av_unetI/netI 0.0196
_diffrn_reflns_Laue_measured_fraction_full 1.000
_diffrn_reflns_Laue_measured_fraction_max 0.991
_diffrn_reflns_limit_h_max 10
_diffrn_reflns_limit_h_min -6
_diffrn_reflns_limit_k_max 17
_diffrn_reflns_limit_k_min -16
_diffrn_reflns_limit_l_max 10
_diffrn_reflns_limit_l_min -10
_diffrn_reflns_number 10957
_diffrn_reflns_point_group_measured_fraction_full 1.000
_diffrn_reflns_point_group_measured_fraction_max 0.991
_diffrn_reflns_theta_full 67.684
_diffrn_reflns_theta_max 71.654
_diffrn_reflns_theta_min 5.951
_diffrn_source 'fine-focus sealed X-ray tube'
_diffrn_source_type 'Enhance (Cu) X-ray Source'
_exptl_absorpt_coefficient_mu 0.651
_exptl_absorpt_correction_T_max 1.00000
_exptl_absorpt_correction_T_min 0.72730
_exptl_absorpt_correction_type multi-scan
_exptl_absorpt_process_details
;
CrysAlisPro 1.171.39.46e (Rigaku Oxford Diffraction, 2018)
Empirical absorption correction using spherical harmonics,
 implemented in SCALE3 ABSPACK scaling algorithm.
;
_exptl_crystal_colour 'clear light colourless'
_exptl_crystal_colour_lustre clear
_exptl_crystal_colour_modifier light
_exptl_crystal_colour_primary colourless
_exptl_crystal_density_diffrn 1.302
_exptl_crystal_description block
_exptl_crystal_F_000 424
_exptl_crystal_size_max 0.65
_exptl_crystal_size_mid 0.4
_exptl_crystal_size_min 0.3
_refine_diff_density_max 0.202
_refine_diff_density_min -0.336
_refine_diff_density_rms 0.077
_refine_ls_extinction_method none
_refine_ls_goodness_of_fit_ref 1.037
_refine_ls_hydrogen_treatment constr
_refine_ls_matrix_type full
_refine_ls_number_parameters 136
_refine_ls_number_reflns 1957
_refine_ls_number_restraints 0
_refine_ls_restrained_S_all 1.037
_refine_ls_R_factor_all 0.0584
_refine_ls_R_factor_gt 0.0550
_refine_ls_shift/su_max 0.000
_refine_ls_shift/su_mean 0.000
_refine_ls_structure_factor_coef Fsqd
_refine_ls_weighting_details 'w=1/[\s^2^(Fo^2^)+(0.0968P)^2^+0.1435P] where P=(Fo^2^+2Fc^2^)/3'
_refine_ls_weighting_scheme calc
_refine_ls_wR_factor_gt 0.1432
_refine_ls_wR_factor_ref 0.1487
_reflns_Friedel_coverage 0.000
_reflns_number_gt 1765
_reflns_number_total 1957
_reflns_threshold_expression 'I > 2\s(I)'
_cod_data_source_file cs0c01841_si_002.cif
_cod_data_source_block ydg-zzj-pi-o
_cod_depositor_comments 'Adding full bibliography for 4517987--4517988.cif.'
_cod_original_cell_volume 1016.68(4)
_cod_database_code 4517988
_shelx_space_group_comment
;
The symmetry employed for this shelxl refinement is uniquely defined
by the following loop, which should always be used as a source of
symmetry information in preference to the above space-group names.
They are only intended as comments.
;
_reflns_odcompleteness_completeness 99.95
_reflns_odcompleteness_iscentric 1
_reflns_odcompleteness_theta 66.97
_olex2_refinement_description
;
1. Fixed Uiso
 At 1.2 times of:
  All C(H) groups, All C(H,H) groups
2.a Ternary CH refined with riding coordinates:
 C005(H005), C008(H008), C00A(H00C)
2.b Secondary CH2 refined with riding coordinates:
 C009(H00A,H00B), C00C(H00E,H00F), C00E(H00H,H00I)
2.c Aromatic/amide H refined with riding coordinates:
 C007(H007), C00B(H00D), C00D(H00G), C00F(H00J)
;
_shelx_shelxl_version_number 2014/7
_olex2_date_sample_data_collection 2019-12-06
_olex2_submission_special_instructions 'No special instructions were received'
_oxdiff_exptl_absorpt_empirical_details
;
Empirical correction (ABSPACK) includes:
- Absorption correction using spherical harmonics
- Frame scaling
- Detector area scaling
;
_oxdiff_exptl_absorpt_empirical_full_max 1.511
_oxdiff_exptl_absorpt_empirical_full_min 0.761

loop_
_space_group_symop_operation_xyz
'x, y, z'
'-x+1/2, y+1/2, -z+1/2'
'-x, -y, -z'
'x-1/2, -y-1/2, z-1/2'

loop_
_atom_site_label
_atom_site_type_symbol
_atom_site_fract_x
_atom_site_fract_y
_atom_site_fract_z
_atom_site_U_iso_or_equiv
_atom_site_adp_type
_atom_site_occupancy
_atom_site_site_symmetry_order
_atom_site_calc_flag
_atom_site_refinement_flags_posn
_atom_site_refinement_flags_adp
_atom_site_refinement_flags_occupancy
_atom_site_disorder_assembly
_atom_site_disorder_group
O001 O 0.71411(14) 0.39406(9) 0.65783(12) 0.0603(4) Uani 1 1 d . . . . .
N002 N 0.61557(14) 0.31941(8) 0.43778(13) 0.0431(3) Uani 1 1 d . . . . .
C003 C 0.70482(16) 0.36895(9) 0.33482(16) 0.0423(3) Uani 1 1 d . . . . .
C004 C 0.60796(18) 0.34655(10) 0.58461(16) 0.0467(4) Uani 1 1 d . . . . .
C005 C 0.46689(18) 0.30979(11) 0.19195(17) 0.0498(4) Uani 1 1 d . . . . .
H005 H 0.4458 0.2631 0.1091 0.060 Uiso 1 1 calc R . . . .
C006 C 0.61995(17) 0.36642(10) 0.18918(17) 0.0466(4) Uani 1 1 d . . . . .
C007 C 0.85121(18) 0.41689(10) 0.36501(18) 0.0494(4) Uani 1 1 d . . . . .
H007 H 0.9086 0.4164 0.4618 0.059 Uiso 1 1 calc R . . . .
C008 C 0.48144(17) 0.26500(9) 0.35241(17) 0.0461(4) Uani 1 1 d . . . . .
H008 H 0.4925 0.1948 0.3563 0.055 Uiso 1 1 calc R . . . .
C009 C 0.31341(19) 0.36450(11) 0.23013(18) 0.0540(4) Uani 1 1 d . . . . .
H00A H 0.3313 0.4327 0.2487 0.065 Uiso 1 1 calc R . . . .
H00B H 0.2185 0.3539 0.1568 0.065 Uiso 1 1 calc R . . . .
C00A C 0.31393(18) 0.30413(11) 0.37743(18) 0.0501(4) Uani 1 1 d . . . . .
H00C H 0.2323 0.2530 0.3628 0.060 Uiso 1 1 calc R . . . .
C00B C 0.6801(2) 0.41535(12) 0.07241(18) 0.0583(4) Uani 1 1 d . . . . .
H00D H 0.6241 0.4147 -0.0250 0.070 Uiso 1 1 calc R . . . .
C00C C 0.4517(2) 0.31831(12) 0.64260(19) 0.0566(4) Uani 1 1 d . . . . .
H00E H 0.4459 0.3471 0.7414 0.068 Uiso 1 1 calc R . . . .
H00F H 0.4469 0.2490 0.6535 0.068 Uiso 1 1 calc R . . . .
C00D C 0.90979(19) 0.46563(12) 0.2464(2) 0.0571(4) Uani 1 1 d . . . . .
H00G H 1.0074 0.4989 0.2641 0.068 Uiso 1 1 calc R . . . .
C00E C 0.3095(2) 0.35288(12) 0.5302(2) 0.0589(4) Uani 1 1 d . . . . .
H00H H 0.2082 0.3379 0.5690 0.071 Uiso 1 1 calc R . . . .
H00I H 0.3157 0.4221 0.5182 0.071 Uiso 1 1 calc R . . . .
C00F C 0.8247(2) 0.46539(13) 0.1021(2) 0.0633(5) Uani 1 1 d . . . . .
H00J H 0.8650 0.4992 0.0242 0.076 Uiso 1 1 calc R . . . .

loop_
_atom_site_aniso_label
_atom_site_aniso_U_11
_atom_site_aniso_U_22
_atom_site_aniso_U_33
_atom_site_aniso_U_23
_atom_site_aniso_U_13
_atom_site_aniso_U_12
O001 0.0628(7) 0.0676(7) 0.0484(6) -0.0023(5) -0.0021(5) -0.0163(5)
N002 0.0402(6) 0.0406(6) 0.0475(7) -0.0005(4) 0.0013(5) -0.0011(4)
C003 0.0395(7) 0.0399(7) 0.0480(7) -0.0032(5) 0.0072(6) 0.0051(5)
C004 0.0497(8) 0.0433(7) 0.0459(8) 0.0047(5) 0.0009(6) -0.0017(6)
C005 0.0482(8) 0.0514(8) 0.0485(8) -0.0102(6) 0.0003(6) -0.0023(6)
C006 0.0433(8) 0.0504(8) 0.0465(8) -0.0061(6) 0.0066(6) 0.0047(6)
C007 0.0405(7) 0.0521(8) 0.0552(8) -0.0055(6) 0.0049(6) 0.0009(6)
C008 0.0456(8) 0.0360(6) 0.0556(8) -0.0055(6) 0.0015(6) -0.0025(5)
C009 0.0418(8) 0.0581(9) 0.0602(9) 0.0029(7) -0.0012(6) 0.0006(6)
C00A 0.0407(8) 0.0490(8) 0.0602(9) -0.0016(6) 0.0043(6) -0.0053(6)
C00B 0.0546(9) 0.0746(10) 0.0468(8) -0.0001(7) 0.0103(7) 0.0044(8)
C00C 0.0578(10) 0.0613(9) 0.0517(9) 0.0017(7) 0.0102(7) -0.0078(7)
C00D 0.0429(8) 0.0600(9) 0.0706(10) -0.0037(7) 0.0160(7) -0.0034(6)
C00E 0.0506(9) 0.0607(9) 0.0671(10) -0.0036(7) 0.0145(7) 0.0027(7)
C00F 0.0564(10) 0.0733(11) 0.0637(10) 0.0083(8) 0.0222(8) 0.0013(8)

loop_
_atom_type_symbol
_atom_type_description
_atom_type_scat_dispersion_real
_atom_type_scat_dispersion_imag
_atom_type_scat_source
C C 0.0181 0.0091 'International Tables Vol C Tables 4.2.6.8 and 6.1.1.4'
H H 0.0000 0.0000 'International Tables Vol C Tables 4.2.6.8 and 6.1.1.4'
N N 0.0311 0.0180 'International Tables Vol C Tables 4.2.6.8 and 6.1.1.4'
O O 0.0492 0.0322 'International Tables Vol C Tables 4.2.6.8 and 6.1.1.4'

loop_
_geom_angle_atom_site_label_1
_geom_angle_atom_site_label_2
_geom_angle_atom_site_label_3
_geom_angle
_geom_angle_site_symmetry_1
_geom_angle_site_symmetry_3
_geom_angle_publ_flag
C003 N002 C008 109.82(11) . . ?
C004 N002 C003 124.54(11) . . ?
C004 N002 C008 120.72(12) . . ?
C006 C003 N002 109.74(12) . . ?
C007 C003 N002 128.59(13) . . ?
C007 C003 C006 121.65(14) . . ?
O001 C004 N002 122.79(14) . . ?
O001 C004 C00C 123.77(14) . . ?
N002 C004 C00C 113.31(13) . . ?
C006 C005 H005 114.2 . . ?
C006 C005 C008 104.80(12) . . ?
C006 C005 C009 117.81(12) . . ?
C008 C005 H005 114.2 . . ?
C008 C005 C009 88.34(11) . . ?
C009 C005 H005 114.2 . . ?
C003 C006 C005 109.43(13) . . ?
C00B C006 C003 119.54(14) . . ?
C00B C006 C005 130.99(14) . . ?
C003 C007 H007 121.0 . . ?
C003 C007 C00D 118.00(14) . . ?
C00D C007 H007 121.0 . . ?
N002 C008 C005 103.60(11) . . ?
N002 C008 H008 115.5 . . ?
N002 C008 C00A 112.67(11) . . ?
C005 C008 H008 115.5 . . ?
C00A C008 C005 91.12(11) . . ?
C00A C008 H008 115.5 . . ?
C005 C009 H00A 113.6 . . ?
C005 C009 H00B 113.6 . . ?
H00A C009 H00B 110.9 . . ?
C00A C009 C005 90.03(11) . . ?
C00A C009 H00A 113.6 . . ?
C00A C009 H00B 113.6 . . ?
C008 C00A C009 88.84(11) . . ?
C008 C00A H00C 110.5 . . ?
C009 C00A H00C 110.5 . . ?
C00E C00A C008 114.05(13) . . ?
C00E C00A C009 120.75(13) . . ?
C00E C00A H00C 110.5 . . ?
C006 C00B H00D 120.4 . . ?
C006 C00B C00F 119.29(16) . . ?
C00F C00B H00D 120.4 . . ?
C004 C00C H00E 109.9 . . ?
C004 C00C H00F 109.9 . . ?
C004 C00C C00E 109.02(13) . . ?
H00E C00C H00F 108.3 . . ?
C00E C00C H00E 109.9 . . ?
C00E C00C H00F 109.9 . . ?
C007 C00D H00G 119.6 . . ?
C00F C00D C007 120.81(15) . . ?
C00F C00D H00G 119.6 . . ?
C00A C00E C00C 109.92(13) . . ?
C00A C00E H00H 109.7 . . ?
C00A C00E H00I 109.7 . . ?
C00C C00E H00H 109.7 . . ?
C00C C00E H00I 109.7 . . ?
H00H C00E H00I 108.2 . . ?
C00B C00F H00J 119.7 . . ?
C00D C00F C00B 120.68(16) . . ?
C00D C00F H00J 119.7 . . ?

loop_
_geom_bond_atom_site_label_1
_geom_bond_atom_site_label_2
_geom_bond_distance
_geom_bond_site_symmetry_2
_geom_bond_publ_flag
O001 C004 1.2232(18) . ?
N002 C003 1.4222(18) . ?
N002 C004 1.3643(19) . ?
N002 C008 1.4772(17) . ?
C003 C006 1.394(2) . ?
C003 C007 1.384(2) . ?
C004 C00C 1.506(2) . ?
C005 H005 0.9800 . ?
C005 C006 1.499(2) . ?
C005 C008 1.544(2) . ?
C005 C009 1.557(2) . ?
C006 C00B 1.382(2) . ?
C007 H007 0.9300 . ?
C007 C00D 1.388(2) . ?
C008 H008 0.9800 . ?
C008 C00A 1.536(2) . ?
C009 H00A 0.9700 . ?
C009 H00B 0.9700 . ?
C009 C00A 1.552(2) . ?
C00A H00C 0.9800 . ?
C00A C00E 1.519(2) . ?
C00B H00D 0.9300 . ?
C00B C00F 1.385(3) . ?
C00C H00E 0.9700 . ?
C00C H00F 0.9700 . ?
C00C C00E 1.527(3) . ?
C00D H00G 0.9300 . ?
C00D C00F 1.385(3) . ?
C00E H00H 0.9700 . ?
C00E H00I 0.9700 . ?
C00F H00J 0.9300 . ?
